data_7212855
loop_
_publ_author_name
'Liu, Wen-Ting'
'Ou, Yong-Cong'
'Lin, Zhuo-jia'
'Tong, Ming-Liang'

_publ_section_title
;
 Spontaneous resolution of four-coordinate Zn(ii) complexes in the
 formation of three-dimensional metal--organic frameworks
;
_journal_issue 11
_journal_name_full CrystEngComm
_journal_page_first 3487
_journal_paper_doi 10.1039/c0ce00206b
_journal_volume 12
_journal_year 2010
_chemical_formula_sum 'C8 H4 N8 Zn'
_chemical_formula_weight 277.56
_chemical_name_systematic
;
?
;
_space_group_IT_number 19
_symmetry_cell_setting orthorhombic
_symmetry_space_group_name_Hall 'P 2ac 2ab'
_symmetry_space_group_name_H-M 'P 21 21 21'
_atom_sites_solution_hydrogens geom
_atom_sites_solution_primary direct
_atom_sites_solution_secondary difmap
_audit_creation_method SHELXL-97
_cell_angle_alpha 90.00
_cell_angle_beta 90.00
_cell_angle_gamma 90.00
_cell_formula_units_Z 4
_cell_length_a 8.1094(3)
_cell_length_b 8.7499(4)
_cell_length_c 13.0128(5)
_cell_measurement_temperature 150(2)
_cell_volume 923.34(6)
_computing_cell_refinement 'PROCESS-AUTO (Rigaku, 1998)'
_computing_data_collection 'PROCESS-AUTO (Rigaku, 1998)'
_computing_data_reduction 'PROCESS-AUTO (Rigaku, 1998)'
_computing_molecular_graphics 'Bruker SHELXTL'
_computing_publication_material 'Bruker SHELXTL'
_computing_structure_refinement 'Bruker SHELXTL'
_computing_structure_solution 'Bruker SHELXTL'
_diffrn_ambient_temperature 150(2)
_diffrn_measured_fraction_theta_full 0.981
_diffrn_measured_fraction_theta_max 0.981
_diffrn_measurement_device_type 'Rigaku R-AXIS SPIDER IP'
_diffrn_measurement_method '\w scans'
_diffrn_radiation_monochromator graphite
_diffrn_radiation_source 'sealed tube'
_diffrn_radiation_type MoK\a
_diffrn_radiation_wavelength 0.71073
_diffrn_reflns_av_R_equivalents 0.0183
_diffrn_reflns_av_sigmaI/netI 0.0338
_diffrn_reflns_limit_h_max 10
_diffrn_reflns_limit_h_min -10
_diffrn_reflns_limit_k_max 11
_diffrn_reflns_limit_k_min -7
_diffrn_reflns_limit_l_max 16
_diffrn_reflns_limit_l_min -16
_diffrn_reflns_number 4715
_diffrn_reflns_theta_full 26.98
_diffrn_reflns_theta_max 26.98
_diffrn_reflns_theta_min 3.13
_exptl_absorpt_coefficient_mu 2.647
_exptl_absorpt_correction_T_max 0.6063
_exptl_absorpt_correction_T_min 0.4328
_exptl_absorpt_correction_type multi-scan
_exptl_crystal_density_diffrn 1.997
_exptl_crystal_density_method 'not measured'
_exptl_crystal_F_000 552
_exptl_crystal_size_max 0.38
_exptl_crystal_size_mid 0.32
_exptl_crystal_size_min 0.21
_refine_diff_density_max 0.405
_refine_diff_density_min -0.251
_refine_diff_density_rms 0.082
_refine_ls_abs_structure_details 'Flack H D (1983), Acta Cryst. A39, 876-881'
_refine_ls_abs_structure_Flack 0.015(13)
_refine_ls_extinction_method none
_refine_ls_goodness_of_fit_ref 1.092
_refine_ls_hydrogen_treatment constr
_refine_ls_matrix_type full
_refine_ls_number_parameters 154
_refine_ls_number_reflns 1960
_refine_ls_number_restraints 0
_refine_ls_restrained_S_all 1.092
_refine_ls_R_factor_all 0.0217
_refine_ls_R_factor_gt 0.0195
_refine_ls_shift/su_max 0.000
_refine_ls_shift/su_mean 0.000
_refine_ls_structure_factor_coef Fsqd
_refine_ls_weighting_details 'calc w=1/[\s^2^(Fo^2^)+(0.0213P)^2^+0.3125P] where P=(Fo^2^+2Fc^2^)/3'
_refine_ls_weighting_scheme calc
_refine_ls_wR_factor_gt 0.0435
_refine_ls_wR_factor_ref 0.0509
_reflns_number_gt 1873
_reflns_number_total 1960
_reflns_threshold_expression >2sigma(I)
_cod_data_source_file c0ce00206b.txt
_cod_data_source_block complex1b
_cod_depositor_comments
;
The following automatic conversions were performed:

'_symmetry_cell_setting' value 'Orthorhombic' changed to
'orthorhombic' according to
/home/saulius/struct/CIF-dictionaries/cif_core.dic dictionary named
'cif_core.dic' version 2.4.2 from 2011-04-26.

Automatic conversion script
Id: cif_fix_values 1891 2012-01-12 08:04:46Z andrius 
;
_cod_original_sg_symbol_H-M 'P2(1)2(1)2(1) '
_cod_database_code 7212855

loop_
_symmetry_equiv_pos_as_xyz
'x, y, z'
'-x+1/2, -y, z+1/2'
'-x, y+1/2, -z+1/2'
'x+1/2, -y+1/2, -z'

loop_
_atom_site_label
_atom_site_type_symbol
_atom_site_fract_x
_atom_site_fract_y
_atom_site_fract_z
_atom_site_U_iso_or_equiv
_atom_site_adp_type
_atom_site_occupancy
_atom_site_symmetry_multiplicity
_atom_site_calc_flag
_atom_site_refinement_flags
Zn1 Zn 0.02226(3) 0.59063(3) 0.118511(17) 0.00938(8) Uani 1 1 d .
N1 N -0.1060(2) 0.6504(3) -0.00611(14) 0.0119(5) Uani 1 1 d .
N2 N -0.2251(3) 0.7503(3) -0.00088(16) 0.0133(4) Uani 1 1 d .
N3 N -0.2668(2) 0.7860(3) -0.09837(14) 0.0127(4) Uani 1 1 d .
N4 N -0.0644(2) 0.6176(3) -0.10390(13) 0.0132(5) Uani 1 1 d .
N5 N -0.0784(3) 0.6863(3) -0.75466(14) 0.0124(5) Uani 1 1 d .
N6 N -0.0574(2) 0.8337(3) -0.74806(13) 0.0116(5) Uani 1 1 d .
N7 N -0.0762(2) 0.8725(3) -0.64878(13) 0.0109(4) Uani 1 1 d .
N8 N -0.1141(2) 0.6220(3) -0.66206(14) 0.0126(5) Uani 1 1 d .
C1 C -0.1659(3) 0.7035(3) -0.15904(17) 0.0108(5) Uani 1 1 d .
C2 C -0.1608(3) 0.7103(3) -0.27281(17) 0.0117(5) Uani 1 1 d .
C3 C -0.2049(3) 0.8453(3) -0.32343(18) 0.0121(5) Uani 1 1 d .
H3 H -0.2430 0.9309 -0.2853 0.015 Uiso 1 1 calc R
C4 C -0.1927(3) 0.8536(3) -0.43024(17) 0.0125(5) Uani 1 1 d .
H4 H -0.2234 0.9448 -0.4650 0.015 Uiso 1 1 calc R
C5 C -0.1359(3) 0.7290(3) -0.48590(17) 0.0110(5) Uani 1 1 d .
C6 C -0.0921(3) 0.5939(4) -0.43524(16) 0.0146(5) Uani 1 1 d .
H6 H -0.0532 0.5088 -0.4735 0.018 Uiso 1 1 calc R
C7 C -0.1055(3) 0.5840(4) -0.32874(17) 0.0143(5) Uani 1 1 d .
H7 H -0.0773 0.4919 -0.2943 0.017 Uiso 1 1 calc R
C8 C -0.1124(3) 0.7405(3) -0.59834(16) 0.0110(5) Uani 1 1 d .

loop_
_atom_site_aniso_label
_atom_site_aniso_U_11
_atom_site_aniso_U_22
_atom_site_aniso_U_33
_atom_site_aniso_U_23
_atom_site_aniso_U_13
_atom_site_aniso_U_12
Zn1 0.01350(12) 0.00864(14) 0.00599(11) 0.00043(10) 0.00001(10) 0.00005(10)
N1 0.0087(10) 0.0167(13) 0.0102(9) 0.0001(9) -0.0009(8) 0.0018(9)
N2 0.0171(10) 0.0143(12) 0.0087(8) 0.0013(7) -0.0014(7) 0.0005(9)
N3 0.0177(10) 0.0132(13) 0.0072(9) 0.0013(8) -0.0013(7) 0.0017(8)
N4 0.0134(9) 0.0173(14) 0.0088(8) -0.0006(8) -0.0001(7) 0.0009(8)
N5 0.0193(11) 0.0111(13) 0.0069(8) 0.0007(8) 0.0012(8) 0.0005(9)
N6 0.0148(10) 0.0099(13) 0.0101(8) -0.0018(8) 0.0018(8) -0.0006(8)
N7 0.0118(8) 0.0125(13) 0.0084(8) -0.0012(7) 0.0011(7) 0.0006(8)
N8 0.0135(10) 0.0149(14) 0.0095(8) 0.0021(8) 0.0013(7) -0.0014(9)
C1 0.0112(11) 0.0110(15) 0.0103(10) 0.0011(9) -0.0005(9) -0.0016(10)
C2 0.0086(11) 0.0158(16) 0.0107(10) -0.0002(10) 0.0005(9) 0.0008(10)
C3 0.0118(11) 0.0138(15) 0.0107(10) -0.0029(10) 0.0019(9) -0.0010(11)
C4 0.0166(12) 0.0106(15) 0.0104(10) 0.0016(9) 0.0000(9) -0.0015(10)
C5 0.0096(11) 0.0147(16) 0.0086(10) 0.0005(10) 0.0010(8) -0.0027(11)
C6 0.0175(11) 0.0144(15) 0.0121(10) -0.0024(11) 0.0027(9) 0.0024(14)
C7 0.0191(12) 0.0111(15) 0.0127(10) 0.0025(11) 0.0009(9) -0.0009(13)
C8 0.0134(11) 0.0095(14) 0.0102(11) 0.0007(9) 0.0005(9) 0.0007(9)

loop_
_atom_type_symbol
_atom_type_description
_atom_type_scat_dispersion_real
_atom_type_scat_dispersion_imag
_atom_type_scat_source
C C 0.0033 0.0016 'International Tables Vol C Tables 4.2.6.8 and 6.1.1.4'
H H 0.0000 0.0000 'International Tables Vol C Tables 4.2.6.8 and 6.1.1.4'
N N 0.0061 0.0033 'International Tables Vol C Tables 4.2.6.8 and 6.1.1.4'
Zn Zn 0.2839 1.4301 'International Tables Vol C Tables 4.2.6.8 and 6.1.1.4'

loop_
_geom_angle_atom_site_label_1
_geom_angle_atom_site_label_2
_geom_angle_atom_site_label_3
_geom_angle
_geom_angle_site_symmetry_1
_geom_angle_site_symmetry_3
N1 Zn1 N7 121.65(9) . 3_544
N1 Zn1 N5 110.14(8) . 1_556
N7 Zn1 N5 108.84(9) 3_544 1_556
N1 Zn1 N3 101.18(9) . 4_565
N7 Zn1 N3 110.33(8) 3_544 4_565
N5 Zn1 N3 102.96(9) 1_556 4_565
N2 N1 N4 112.16(19) . .
N2 N1 Zn1 121.26(16) . .
N4 N1 Zn1 125.53(16) . .
N1 N2 N3 107.0(2) . .
C1 N3 N2 105.9(2) . .
C1 N3 Zn1 135.89(16) . 4_465
N2 N3 Zn1 116.96(15) . 4_465
C1 N4 N1 103.6(2) . .
N6 N5 N8 112.22(19) . .
N6 N5 Zn1 114.25(16) . 1_554
N8 N5 Zn1 129.60(19) . 1_554
N5 N6 N7 107.35(19) . .
N6 N7 C8 105.9(2) . .
N6 N7 Zn1 113.95(16) . 3_554
C8 N7 Zn1 139.75(16) . 3_554
C8 N8 N5 103.2(2) . .
N4 C1 N3 111.3(2) . .
N4 C1 C2 123.1(2) . .
N3 C1 C2 125.5(2) . .
C7 C2 C3 120.3(2) . .
C7 C2 C1 119.9(3) . .
C3 C2 C1 119.8(3) . .
C4 C3 C2 119.6(3) . .
C4 C3 H3 120.2 . .
C2 C3 H3 120.2 . .
C5 C4 C3 120.2(3) . .
C5 C4 H4 119.9 . .
C3 C4 H4 119.9 . .
C4 C5 C6 120.1(2) . .
C4 C5 C8 120.4(3) . .
C6 C5 C8 119.4(2) . .
C7 C6 C5 120.1(3) . .
C7 C6 H6 119.9 . .
C5 C6 H6 119.9 . .
C6 C7 C2 119.6(3) . .
C6 C7 H7 120.2 . .
C2 C7 H7 120.2 . .
N8 C8 N7 111.32(19) . .
N8 C8 C5 124.3(3) . .
N7 C8 C5 124.2(2) . .

loop_
_geom_bond_atom_site_label_1
_geom_bond_atom_site_label_2
_geom_bond_distance
_geom_bond_site_symmetry_2
Zn1 N1 1.996(2) .
Zn1 N7 1.998(2) 3_544
Zn1 N5 2.023(2) 1_556
Zn1 N3 2.039(2) 4_565
N1 N2 1.305(3) .
N1 N4 1.347(3) .
N2 N3 1.349(3) .
N3 C1 1.348(3) .
N3 Zn1 2.039(2) 4_465
N4 C1 1.325(3) .
N5 N6 1.304(3) .
N5 N8 1.361(3) .
N5 Zn1 2.023(2) 1_554
N6 N7 1.344(3) .
N7 C8 1.360(3) .
N7 Zn1 1.998(2) 3_554
N8 C8 1.327(3) .
C1 C2 1.482(3) .
C2 C7 1.397(4) .
C2 C3 1.400(4) .
C3 C4 1.395(3) .
C3 H3 0.9500 .
C4 C5 1.388(4) .
C4 H4 0.9500 .
C5 C6 1.399(4) .
C5 C8 1.479(3) .
C6 C7 1.393(3) .
C6 H6 0.9500 .
C7 H7 0.9500 .

loop_
_geom_torsion_atom_site_label_1
_geom_torsion_atom_site_label_2
_geom_torsion_atom_site_label_3
_geom_torsion_atom_site_label_4
_geom_torsion
_geom_torsion_site_symmetry_1
_geom_torsion_site_symmetry_4
N7 Zn1 N1 N2 135.6(2) 3_544 .
N5 Zn1 N1 N2 6.5(3) 1_556 .
N3 Zn1 N1 N2 -101.9(2) 4_565 .
N7 Zn1 N1 N4 -57.0(2) 3_544 .
N5 Zn1 N1 N4 173.9(2) 1_556 .
N3 Zn1 N1 N4 65.5(2) 4_565 .
N4 N1 N2 N3 0.4(3) . .
Zn1 N1 N2 N3 169.32(17) . .
N1 N2 N3 C1 -0.5(3) . .
N1 N2 N3 Zn1 168.94(18) . 4_465
N2 N1 N4 C1 -0.1(3) . .
Zn1 N1 N4 C1 -168.49(19) . .
N8 N5 N6 N7 1.0(3) . .
Zn1 N5 N6 N7 -158.88(14) 1_554 .
N5 N6 N7 C8 -1.2(3) . .
N5 N6 N7 Zn1 173.00(15) . 3_554
N6 N5 N8 C8 -0.4(3) . .
Zn1 N5 N8 C8 155.60(18) 1_554 .
N1 N4 C1 N3 -0.2(3) . .
N1 N4 C1 C2 177.4(2) . .
N2 N3 C1 N4 0.4(3) . .
Zn1 N3 C1 N4 -165.97(19) 4_465 .
N2 N3 C1 C2 -177.1(3) . .
Zn1 N3 C1 C2 16.5(4) 4_465 .
N4 C1 C2 C7 28.7(4) . .
N3 C1 C2 C7 -154.1(3) . .
N4 C1 C2 C3 -148.7(3) . .
N3 C1 C2 C3 28.5(4) . .
C7 C2 C3 C4 -0.3(4) . .
C1 C2 C3 C4 177.1(2) . .
C2 C3 C4 C5 -0.5(4) . .
C3 C4 C5 C6 0.7(4) . .
C3 C4 C5 C8 -176.0(2) . .
C4 C5 C6 C7 0.0(4) . .
C8 C5 C6 C7 176.7(2) . .
C5 C6 C7 C2 -0.9(4) . .
C3 C2 C7 C6 1.0(4) . .
C1 C2 C7 C6 -176.4(2) . .
N5 N8 C8 N7 -0.4(3) . .
N5 N8 C8 C5 -176.6(2) . .
N6 N7 C8 N8 1.0(3) . .
Zn1 N7 C8 N8 -170.79(18) 3_554 .
N6 N7 C8 C5 177.2(2) . .
Zn1 N7 C8 C5 5.5(4) 3_554 .
C4 C5 C8 N8 -156.0(3) . .
C6 C5 C8 N8 27.3(4) . .
C4 C5 C8 N7 28.3(4) . .
C6 C5 C8 N7 -148.4(2) . .
